data_4003906
loop_
_publ_author_name
'Restle, Tassilo M. F.'
'Sedlmeier, Christian'
'Kirchhain, Holger'
'Klein, Wilhelm'
'Raudaschl-Sieber, Gabriele'
'van W\"ullen, Leo'
'F\"assler, Thomas F.'

_publ_section_title
;
 Fast Lithium-Ion Conduction in Phosphide Li9GaP4
;
_journal_issue 8
_journal_name_full 'Chemistry of Materials'
_journal_page_first 2957
_journal_page_last 2966
_journal_paper_doi 10.1021/acs.chemmater.1c00504
_journal_volume 33
_journal_year 2021
_chemical_formula_moiety 'Ga P4, 8.837(Li)'
_chemical_formula_sum 'Ga Li8.84 P4'
_chemical_formula_weight 254.90
_chemical_name_systematic 'nonalithium gallium tetraphosphide'
_space_group_crystal_system cubic
_space_group_IT_number 218
_space_group_name_Hall 'P -4n 2 3'
_space_group_name_H-M_alt 'P -4 3 n'
_atom_sites_solution_primary direct
_atom_sites_solution_secondary difmap
_audit_creation_method SHELXL-2014/7
_cell_angle_alpha 90
_cell_angle_beta 90
_cell_angle_gamma 90
_cell_formula_units_Z 8
_cell_length_a 11.8704(6)
_cell_length_b 11.8704(6)
_cell_length_c 11.8704(6)
_cell_measurement_reflns_used 37572
_cell_measurement_temperature 150(2)
_cell_measurement_theta_max 52.11
_cell_measurement_theta_min 3.44
_cell_volume 1672.62(15)
_computing_cell_refinement 'STOE X-AREA 1.76'
_computing_data_collection 'STOE X-AREA 1.76'
_computing_data_reduction 'STOE X-AREA 1.76'
_computing_molecular_graphics 'DIAMOND 3.2k'
_computing_structure_refinement SHELXL-2014/7
_computing_structure_solution SHELXS-86
_diffrn_ambient_temperature 150(2)
_diffrn_detector Pilatus300K
_diffrn_detector_area_resol_mean 5.81
_diffrn_measured_fraction_theta_full 0.997
_diffrn_measured_fraction_theta_max 0.992
_diffrn_measurement_device_type 'STOE StadiVari'
_diffrn_measurement_method '\w scans'
_diffrn_radiation_collimation '0.6 mm diameter'
_diffrn_radiation_monochromator 'Graded multilayer mirror'
_diffrn_radiation_type MoK\a
_diffrn_radiation_wavelength 0.71073
_diffrn_reflns_av_R_equivalents 0.0490
_diffrn_reflns_av_unetI/netI 0.0233
_diffrn_reflns_Laue_measured_fraction_full 0.997
_diffrn_reflns_Laue_measured_fraction_max 0.992
_diffrn_reflns_limit_h_max 26
_diffrn_reflns_limit_h_min -22
_diffrn_reflns_limit_k_max 26
_diffrn_reflns_limit_k_min -23
_diffrn_reflns_limit_l_max 25
_diffrn_reflns_limit_l_min -20
_diffrn_reflns_number 50663
_diffrn_reflns_point_group_measured_fraction_full 0.998
_diffrn_reflns_point_group_measured_fraction_max 0.992
_diffrn_reflns_theta_full 25.242
_diffrn_reflns_theta_max 51.849
_diffrn_reflns_theta_min 3.433
_diffrn_source 'Genix 3D HF Mo'
_diffrn_source_current 1.000
_diffrn_source_power 0.050
_diffrn_source_voltage 50
_exptl_absorpt_coefficient_mu 3.951
_exptl_absorpt_correction_T_max 1
_exptl_absorpt_correction_T_min 0.624
_exptl_absorpt_correction_type empirical
_exptl_absorpt_process_details 'STOE X-AREA 1.76'
_exptl_crystal_colour dark-red
_exptl_crystal_density_diffrn 2.024
_exptl_crystal_description plate
_exptl_crystal_F_000 940
_exptl_crystal_size_max 0.2
_exptl_crystal_size_mid 0.11
_exptl_crystal_size_min 0.01
_refine_diff_density_max 0.703
_refine_diff_density_min -0.607
_refine_diff_density_rms 0.103
_refine_ls_abs_structure_details
;
 Refined as an inversion twin.
;
_refine_ls_abs_structure_Flack 0.316(13)
_refine_ls_extinction_method none
_refine_ls_goodness_of_fit_ref 1.132
_refine_ls_hydrogen_treatment undef
_refine_ls_matrix_type full
_refine_ls_number_parameters 65
_refine_ls_number_reflns 3149
_refine_ls_number_restraints 0
_refine_ls_restrained_S_all 1.132
_refine_ls_R_factor_all 0.0627
_refine_ls_R_factor_gt 0.0253
_refine_ls_shift/su_max 0.000
_refine_ls_shift/su_mean 0.000
_refine_ls_structure_factor_coef Fsqd
_refine_ls_weighting_details 'w=1/[\s^2^(Fo^2^)+(0.0171P)^2^+0.4218P] where P=(Fo^2^+2Fc^2^)/3'
_refine_ls_weighting_scheme calc
_refine_ls_wR_factor_gt 0.0435
_refine_ls_wR_factor_ref 0.0532
_reflns_Friedel_coverage 0.838
_reflns_Friedel_fraction_full 1.000
_reflns_Friedel_fraction_max 0.992
_reflns_number_gt 1996
_reflns_number_total 3149
_reflns_threshold_expression 'I > 2\s(I)'
_cod_data_source_file Li9GaP4_150K.cif
_cod_data_source_block TR-350-2_150K
_cod_depositor_comments 'Adding full bibliography for 4003902--4003907.cif.'
_cod_original_cell_volume 1672.6(3)
_cod_database_code 4003906
_shelx_shelxl_version_number 2014/7
_shelx_space_group_comment
;
The symmetry employed for this shelxl refinement is uniquely defined
by the following loop, which should always be used as a source of
symmetry information in preference to the above space-group names.
They are only intended as comments.
;

loop_
_space_group_symop_operation_xyz
'x, y, z'
'-x, -y, z'
'-x, y, -z'
'x, -y, -z'
'z, x, y'
'z, -x, -y'
'-z, -x, y'
'-z, x, -y'
'y, z, x'
'-y, z, -x'
'y, -z, -x'
'-y, -z, x'
'y+1/2, x+1/2, z+1/2'
'-y+1/2, -x+1/2, z+1/2'
'y+1/2, -x+1/2, -z+1/2'
'-y+1/2, x+1/2, -z+1/2'
'x+1/2, z+1/2, y+1/2'
'-x+1/2, z+1/2, -y+1/2'
'-x+1/2, -z+1/2, y+1/2'
'x+1/2, -z+1/2, -y+1/2'
'z+1/2, y+1/2, x+1/2'
'z+1/2, -y+1/2, -x+1/2'
'-z+1/2, y+1/2, -x+1/2'
'-z+1/2, -y+1/2, x+1/2'

loop_
_atom_site_label
_atom_site_type_symbol
_atom_site_fract_x
_atom_site_fract_y
_atom_site_fract_z
_atom_site_U_iso_or_equiv
_atom_site_adp_type
_atom_site_occupancy
_atom_site_site_symmetry_order
_atom_site_calc_flag
_atom_site_refinement_flags_posn
_atom_site_refinement_flags_adp
_atom_site_refinement_flags_occupancy
_atom_site_disorder_assembly
_atom_site_disorder_group
Ga1 Ga 0.0000 0.0000 0.0000 0.00767(16) Uani 1 12 d S T P . .
Ga2 Ga 0.5000 0.2500 0.0000 0.00635(7) Uani 1 4 d S T P . .
P1 P 0.11879(6) 0.11879(6) 0.11879(6) 0.0070(2) Uani 1 3 d S T P . .
P2 P 0.37612(3) 0.36759(4) 0.11733(5) 0.00743(10) Uani 1 1 d . . . . .
Li1 Li 0.5000 0.5000 0.0000 0.023(3) Uani 1 4 d S T P . .
Li2 Li 0.2500 0.5000 0.0000 0.014(3) Uani 0.75(4) 4 d S T P . .
Li3 Li 0.2480(8) 0.2480(8) 0.2480(8) 0.009(3) Uani 0.62(3) 3 d S T P . .
Li4 Li 0.2537(6) 0.0000 0.0000 0.0164(15) Uani 1 2 d S T P . .
Li5 Li 0.4966(8) 0.2613(6) 0.2531(4) 0.033(2) Uani 1 1 d . . . . .
Li6A Li 0.3369(7) 0.5830(7) 0.0906(7) 0.019(2) Uani 0.469(18) 1 d . . P . .
Li6B Li 0.3354(12) 0.1556(15) 0.1615(14) 0.019(4) Uani 0.236(16) 1 d . . P . .
Li7 Li 0.3413(19) 0.3413(19) 0.3413(19) 0.038(11) Uani 0.29(4) 3 d S T P . .

loop_
_atom_site_aniso_label
_atom_site_aniso_U_11
_atom_site_aniso_U_22
_atom_site_aniso_U_33
_atom_site_aniso_U_23
_atom_site_aniso_U_13
_atom_site_aniso_U_12
Ga1 0.00767(16) 0.00767(16) 0.00767(16) 0.000 0.000 0.000
Ga2 0.00666(9) 0.00574(16) 0.00666(9) 0.000 0.000 0.000
P1 0.0070(2) 0.0070(2) 0.0070(2) 0.00025(13) 0.00025(13) 0.00025(13)
P2 0.0068(2) 0.00719(15) 0.0083(3) -0.00139(16) 0.00079(14) 0.00007(17)
Li1 0.058(9) 0.003(4) 0.007(4) 0.000 0.000 0.000
Li2 0.010(7) 0.016(5) 0.016(5) 0.000 0.000 0.000
Li3 0.009(3) 0.009(3) 0.009(3) 0.0014(17) 0.0014(17) 0.0014(17)
Li4 0.015(3) 0.016(3) 0.018(3) -0.006(2) 0.000 0.000
Li5 0.046(4) 0.037(3) 0.016(3) -0.004(2) -0.011(3) 0.011(4)
Li6A 0.020(4) 0.019(4) 0.017(4) 0.002(3) 0.002(3) 0.007(3)
Li6B 0.022(7) 0.018(8) 0.016(7) 0.005(5) -0.001(5) -0.013(6)
Li7 0.038(11) 0.038(11) 0.038(11) 0.019(10) 0.019(10) 0.019(10)

loop_
_atom_type_symbol
_atom_type_description
_atom_type_scat_dispersion_real
_atom_type_scat_dispersion_imag
_atom_type_scat_source
Li Li -0.0003 0.0001 'International Tables Vol C Tables 4.2.6.8 and 6.1.1.4'
Ga Ga 0.2307 1.6083 'International Tables Vol C Tables 4.2.6.8 and 6.1.1.4'
P P 0.1023 0.0942 'International Tables Vol C Tables 4.2.6.8 and 6.1.1.4'

loop_
_geom_angle_atom_site_label_1
_geom_angle_atom_site_label_2
_geom_angle_atom_site_label_3
_geom_angle
_geom_angle_site_symmetry_1
_geom_angle_site_symmetry_3
_geom_angle_publ_flag
P1 Ga1 P1 109.5 4 3 ?
P1 Ga1 P1 109.5 4 2 ?
P1 Ga1 P1 109.5 3 2 ?
P1 Ga1 P1 109.5 4 . ?
P1 Ga1 P1 109.5 3 . ?
P1 Ga1 P1 109.5 2 . ?
P1 Ga1 Li4 54.7 4 10 ?
P1 Ga1 Li4 54.7 3 10 ?
P1 Ga1 Li4 125.3 2 10 ?
P1 Ga1 Li4 125.3 . 10 ?
P1 Ga1 Li4 125.3 4 9 ?
P1 Ga1 Li4 125.3 3 9 ?
P1 Ga1 Li4 54.7 2 9 ?
P1 Ga1 Li4 54.7 . 9 ?
Li4 Ga1 Li4 180.0 10 9 ?
P1 Ga1 Li4 125.3 4 2 ?
P1 Ga1 Li4 54.7 3 2 ?
P1 Ga1 Li4 54.7 2 2 ?
P1 Ga1 Li4 125.3 . 2 ?
Li4 Ga1 Li4 90.0 10 2 ?
Li4 Ga1 Li4 90.0 9 2 ?
P1 Ga1 Li4 125.3 4 5 ?
P1 Ga1 Li4 54.7 3 5 ?
P1 Ga1 Li4 125.3 2 5 ?
P1 Ga1 Li4 54.7 . 5 ?
Li4 Ga1 Li4 90.0 10 5 ?
Li4 Ga1 Li4 90.0 9 5 ?
Li4 Ga1 Li4 90.0 2 5 ?
P1 Ga1 Li4 54.7 4 6 ?
P1 Ga1 Li4 125.3 3 6 ?
P1 Ga1 Li4 54.7 2 6 ?
P1 Ga1 Li4 125.3 . 6 ?
Li4 Ga1 Li4 90.0 10 6 ?
Li4 Ga1 Li4 90.0 9 6 ?
Li4 Ga1 Li4 90.0 2 6 ?
Li4 Ga1 Li4 180.0 5 6 ?
P1 Ga1 Li4 54.7 4 . ?
P1 Ga1 Li4 125.3 3 . ?
P1 Ga1 Li4 125.3 2 . ?
P1 Ga1 Li4 54.7 . . ?
Li4 Ga1 Li4 90.0 10 . ?
Li4 Ga1 Li4 90.0 9 . ?
Li4 Ga1 Li4 180.0 2 . ?
Li4 Ga1 Li4 90.0 5 . ?
Li4 Ga1 Li4 90.0 6 . ?
P1 Ga1 Li7 70.5 4 13_444 ?
P1 Ga1 Li7 70.5 3 13_444 ?
P1 Ga1 Li7 70.5 2 13_444 ?
P1 Ga1 Li7 180.0(10) . 13_444 ?
Li4 Ga1 Li7 54.7 10 13_444 ?
Li4 Ga1 Li7 125.264(1) 9 13_444 ?
Li4 Ga1 Li7 54.7 2 13_444 ?
Li4 Ga1 Li7 125.3 5 13_444 ?
Li4 Ga1 Li7 54.7 6 13_444 ?
Li4 Ga1 Li7 125.3 . 13_444 ?
P1 Ga1 Li7 70.5 4 16_545 ?
P1 Ga1 Li7 180.0(3) 3 16_545 ?
P1 Ga1 Li7 70.5 2 16_545 ?
P1 Ga1 Li7 70.5 . 16_545 ?
Li4 Ga1 Li7 125.3 10 16_545 ?
Li4 Ga1 Li7 54.7 9 16_545 ?
Li4 Ga1 Li7 125.3 2 16_545 ?
Li4 Ga1 Li7 125.3 5 16_545 ?
Li4 Ga1 Li7 54.7 6 16_545 ?
Li4 Ga1 Li7 54.7 . 16_545 ?
Li7 Ga1 Li7 109.5 13_444 16_545 ?
P2 Ga2 P2 110.85(2) 24_554 22 ?
P2 Ga2 P2 108.786(10) 24_554 3_655 ?
P2 Ga2 P2 108.786(10) 22 3_655 ?
P2 Ga2 P2 108.786(10) 24_554 . ?
P2 Ga2 P2 108.786(10) 22 . ?
P2 Ga2 P2 110.85(2) 3_655 . ?
P2 Ga2 Li6B 167.7(3) 24_554 22 ?
P2 Ga2 Li6B 56.9(3) 22 22 ?
P2 Ga2 Li6B 76.8(3) 3_655 22 ?
P2 Ga2 Li6B 78.4(3) . 22 ?
P2 Ga2 Li6B 56.9(3) 24_554 24_554 ?
P2 Ga2 Li6B 167.7(3) 22 24_554 ?
P2 Ga2 Li6B 78.4(3) 3_655 24_554 ?
P2 Ga2 Li6B 76.8(3) . 24_554 ?
Li6B Ga2 Li6B 135.5(7) 22 24_554 ?
P2 Ga2 Li6B 76.8(3) 24_554 3_655 ?
P2 Ga2 Li6B 78.4(3) 22 3_655 ?
P2 Ga2 Li6B 56.9(3) 3_655 3_655 ?
P2 Ga2 Li6B 167.7(3) . 3_655 ?
Li6B Ga2 Li6B 98.3(2) 22 3_655 ?
Li6B Ga2 Li6B 98.3(2) 24_554 3_655 ?
P2 Ga2 Li6B 78.4(3) 24_554 . ?
P2 Ga2 Li6B 76.8(3) 22 . ?
P2 Ga2 Li6B 167.7(3) 3_655 . ?
P2 Ga2 Li6B 56.8(3) . . ?
Li6B Ga2 Li6B 98.3(2) 22 . ?
Li6B Ga2 Li6B 98.3(2) 24_554 . ?
Li6B Ga2 Li6B 135.5(7) 3_655 . ?
P2 Ga2 Li1 124.575(10) 24_554 . ?
P2 Ga2 Li1 124.575(10) 22 . ?
P2 Ga2 Li1 55.425(10) 3_655 . ?
P2 Ga2 Li1 55.425(10) . . ?
Li6B Ga2 Li1 67.7(3) 22 . ?
Li6B Ga2 Li1 67.7(3) 24_554 . ?
Li6B Ga2 Li1 112.3(3) 3_655 . ?
Li6B Ga2 Li1 112.3(3) . . ?
P2 Ga2 Li1 55.425(10) 24_554 21_544 ?
P2 Ga2 Li1 55.425(10) 22 21_544 ?
P2 Ga2 Li1 124.575(10) 3_655 21_544 ?
P2 Ga2 Li1 124.575(10) . 21_544 ?
Li6B Ga2 Li1 112.3(3) 22 21_544 ?
Li6B Ga2 Li1 112.3(3) 24_554 21_544 ?
Li6B Ga2 Li1 67.7(3) 3_655 21_544 ?
Li6B Ga2 Li1 67.7(3) . 21_544 ?
Li1 Ga2 Li1 180.0 . 21_544 ?
P2 Ga2 Li6A 164.50(17) 24_554 2_665 ?
P2 Ga2 Li6A 78.08(16) 22 2_665 ?
P2 Ga2 Li6A 55.74(17) 3_655 2_665 ?
P2 Ga2 Li6A 78.81(16) . 2_665 ?
Li6B Ga2 Li6A 23.9(4) 22 2_665 ?
Li6B Ga2 Li6A 114.1(4) 24_554 2_665 ?
Li6B Ga2 Li6A 93.3(4) 3_655 2_665 ?
Li6B Ga2 Li6A 116.6(3) . 2_665 ?
Li1 Ga2 Li6A 48.17(15) . 2_665 ?
Li1 Ga2 Li6A 131.83(15) 21_544 2_665 ?
P2 Ga2 Li6A 55.74(17) 24_554 21_544 ?
P2 Ga2 Li6A 78.81(16) 22 21_544 ?
P2 Ga2 Li6A 78.08(16) 3_655 21_544 ?
P2 Ga2 Li6A 164.50(17) . 21_544 ?
Li6B Ga2 Li6A 116.6(3) 22 21_544 ?
Li6B Ga2 Li6A 93.3(4) 24_554 21_544 ?
Li6B Ga2 Li6A 23.9(4) 3_655 21_544 ?
Li6B Ga2 Li6A 114.1(4) . 21_544 ?
Li1 Ga2 Li6A 131.83(15) . 21_544 ?
Li1 Ga2 Li6A 48.17(15) 21_544 21_544 ?
Li6A Ga2 Li6A 116.41(17) 2_665 21_544 ?
Ga1 P1 Li5 109.9(2) . 24_554 ?
Ga1 P1 Li5 109.9(2) . 20_455 ?
Li5 P1 Li5 109.1(2) 24_554 20_455 ?
Ga1 P1 Li5 109.9(2) . 16_545 ?
Li5 P1 Li5 109.1(2) 24_554 16_545 ?
Li5 P1 Li5 109.1(2) 20_455 16_545 ?
Ga1 P1 Li4 74.03(12) . 9 ?
Li5 P1 Li4 175.8(3) 24_554 9 ?
Li5 P1 Li4 70.37(14) 20_455 9 ?
Li5 P1 Li4 67.60(15) 16_545 9 ?
Ga1 P1 Li4 74.03(12) . 5 ?
Li5 P1 Li4 70.37(14) 24_554 5 ?
Li5 P1 Li4 67.60(15) 20_455 5 ?
Li5 P1 Li4 175.8(3) 16_545 5 ?
Li4 P1 Li4 112.73(11) 9 5 ?
Ga1 P1 Li4 74.03(12) . . ?
Li5 P1 Li4 67.60(15) 24_554 . ?
Li5 P1 Li4 175.8(3) 20_455 . ?
Li5 P1 Li4 70.37(14) 16_545 . ?
Li4 P1 Li4 112.73(11) 9 . ?
Li4 P1 Li4 112.73(11) 5 . ?
Ga1 P1 Li3 180.00(18) . . ?
Li5 P1 Li3 70.1(2) 24_554 . ?
Li5 P1 Li3 70.1(2) 20_455 . ?
Li5 P1 Li3 70.1(2) 16_545 . ?
Li4 P1 Li3 105.97(12) 9 . ?
Li4 P1 Li3 105.97(12) 5 . ?
Li4 P1 Li3 105.97(12) . . ?
Ga1 P1 Li6B 139.8(4) . . ?
Li5 P1 Li6B 55.7(4) 24_554 . ?
Li5 P1 Li6B 110.3(4) 20_455 . ?
Li5 P1 Li6B 55.7(4) 16_545 . ?
Li4 P1 Li6B 120.3(4) 9 . ?
Li4 P1 Li6B 122.4(4) 5 . ?
Li4 P1 Li6B 65.8(4) . . ?
Li3 P1 Li6B 40.2(4) . . ?
Ga1 P1 Li6B 139.8(4) . 5 ?
Li5 P1 Li6B 55.7(4) 24_554 5 ?
Li5 P1 Li6B 55.7(4) 20_455 5 ?
Li5 P1 Li6B 110.3(4) 16_545 5 ?
Li4 P1 Li6B 122.4(4) 9 5 ?
Li4 P1 Li6B 65.8(4) 5 5 ?
Li4 P1 Li6B 120.3(4) . 5 ?
Li3 P1 Li6B 40.2(4) . 5 ?
Li6B P1 Li6B 68.0(6) . 5 ?
Ga1 P1 Li6B 139.8(4) . 9 ?
Li5 P1 Li6B 110.3(4) 24_554 9 ?
Li5 P1 Li6B 55.7(4) 20_455 9 ?
Li5 P1 Li6B 55.7(4) 16_545 9 ?
Li4 P1 Li6B 65.8(4) 9 9 ?
Li4 P1 Li6B 120.3(4) 5 9 ?
Li4 P1 Li6B 122.4(4) . 9 ?
Li3 P1 Li6B 40.2(4) . 9 ?
Li6B P1 Li6B 68.0(6) . 9 ?
Li6B P1 Li6B 68.0(6) 5 9 ?
Ga2 P2 Li5 74.72(18) . . ?
Ga2 P2 Li1 72.387(13) . . ?
Li5 P2 Li1 109.4(2) . . ?
Ga2 P2 Li2 112.77(2) . . ?
Li5 P2 Li2 171.48(16) . . ?
Li1 P2 Li2 70.487(14) . . ?
Ga2 P2 Li6A 72.2(2) . 4_565 ?
Li5 P2 Li6A 146.7(3) . 4_565 ?
Li1 P2 Li6A 56.23(18) . 4_565 ?
Li2 P2 Li6A 40.5(2) . 4_565 ?
Ga2 P2 Li3 112.22(17) . . ?
Li5 P2 Li3 70.9(4) . . ?
Li1 P2 Li3 175.1(3) . . ?
Li2 P2 Li3 108.41(16) . . ?
Li6A P2 Li3 126.2(4) 4_565 . ?
Ga2 P2 Li5 72.93(12) . 24_554 ?
Li5 P2 Li5 113.38(9) . 24_554 ?
Li1 P2 Li5 113.59(19) . 24_554 ?
Li2 P2 Li5 73.64(15) . 24_554 ?
Li6A P2 Li5 60.0(3) 4_565 24_554 ?
Li3 P2 Li5 70.2(5) . 24_554 ?
Ga2 P2 Li6A 126.8(2) . 19_554 ?
Li5 P2 Li6A 138.8(3) . 19_554 ?
Li1 P2 Li6A 110.77(19) . 19_554 ?
Li2 P2 Li6A 40.29(19) . 19_554 ?
Li6A P2 Li6A 68.4(3) 4_565 19_554 ?
Li3 P2 Li6A 68.2(3) . 19_554 ?
Li5 P2 Li6A 56.9(2) 24_554 19_554 ?
Ga2 P2 Li6B 71.2(3) . . ?
Li5 P2 Li6B 59.4(4) . . ?
Li1 P2 Li6B 143.6(3) . . ?
Li2 P2 Li6B 126.0(3) . . ?
Li6A P2 Li6B 112.2(4) 4_565 . ?
Li3 P2 Li6B 41.0(4) . . ?
Li5 P2 Li6B 55.6(4) 24_554 . ?
Li6A P2 Li6B 92.0(4) 19_554 . ?
Ga2 P2 Li6B 126.7(3) . 5 ?
Li5 P2 Li6B 111.8(4) . 5 ?
Li1 P2 Li6B 137.9(4) . 5 ?
Li2 P2 Li6B 67.5(4) . 5 ?
Li6A P2 Li6B 91.4(4) 4_565 5 ?
Li3 P2 Li6B 41.0(4) . 5 ?
Li5 P2 Li6B 55.6(4) 24_554 5 ?
Li6A P2 Li6B 27.2(4) 19_554 5 ?
Li6B P2 Li6B 69.2(7) . 5 ?
Ga2 P2 Li6A 126.29(19) . . ?
Li5 P2 Li6A 132.3(2) . . ?
Li1 P2 Li6A 55.76(19) . . ?
Li2 P2 Li6A 40.21(19) . . ?
Li6A P2 Li6A 68.3(3) 4_565 . ?
Li3 P2 Li6A 120.2(2) . . ?
Li5 P2 Li6A 113.8(2) 24_554 . ?
Li6A P2 Li6A 67.9(3) 19_554 . ?
Li6B P2 Li6A 158.6(4) . . ?
Li6B P2 Li6A 89.5(4) 5 . ?
Ga2 P2 Li4 109.45(7) . 22 ?
Li5 P2 Li4 66.9(2) . 22 ?
Li1 P2 Li4 68.33(13) . 22 ?
Li2 P2 Li4 105.88(7) . 22 ?
Li6A P2 Li4 121.3(2) 4_565 22 ?
Li3 P2 Li4 107.8(4) . 22 ?
Li5 P2 Li4 177.46(19) 24_554 22 ?
Li6A P2 Li4 121.1(2) 19_554 22 ?
Li6B P2 Li4 124.0(4) . 22 ?
Li6B P2 Li4 121.9(3) 5 22 ?
Li6A P2 Li4 65.7(2) . 22 ?
Li6A Li1 Li6A 74.0(4) . 4_565 ?
Li6A Li1 Li6A 127.3(4) . 2_665 ?
Li6A Li1 Li6A 132.0(4) 4_565 2_665 ?
Li6A Li1 Li6A 132.0(4) . 3_655 ?
Li6A Li1 Li6A 127.3(4) 4_565 3_655 ?
Li6A Li1 Li6A 74.0(4) 2_665 3_655 ?
Li6A Li1 P2 88.2(2) . 2_665 ?
Li6A Li1 P2 161.5(2) 4_565 2_665 ?
Li6A Li1 P2 63.3(2) 2_665 2_665 ?
Li6A Li1 P2 62.2(2) 3_655 2_665 ?
Li6A Li1 P2 161.5(2) . 3_655 ?
Li6A Li1 P2 88.2(2) 4_565 3_655 ?
Li6A Li1 P2 62.2(2) 2_665 3_655 ?
Li6A Li1 P2 63.3(2) 3_655 3_655 ?
P2 Li1 P2 110.00(2) 2_665 3_655 ?
Li6A Li1 P2 62.2(2) . 4_565 ?
Li6A Li1 P2 63.3(2) 4_565 4_565 ?
Li6A Li1 P2 161.5(2) 2_665 4_565 ?
Li6A Li1 P2 88.2(2) 3_655 4_565 ?
P2 Li1 P2 104.37(2) 2_665 4_565 ?
P2 Li1 P2 114.19(2) 3_655 4_565 ?
Li6A Li1 P2 63.3(2) . . ?
Li6A Li1 P2 62.2(2) 4_565 . ?
Li6A Li1 P2 88.2(2) 2_665 . ?
Li6A Li1 P2 161.5(2) 3_655 . ?
P2 Li1 P2 114.19(2) 2_665 . ?
P2 Li1 P2 104.37(2) 3_655 . ?
P2 Li1 P2 110.00(2) 4_565 . ?
Li6A Li1 Li4 63.6(2) . 22 ?
Li6A Li1 Li4 116.4(2) 4_565 22 ?
Li6A Li1 Li4 63.6(2) 2_665 22 ?
Li6A Li1 Li4 116.4(2) 3_655 22 ?
P2 Li1 Li4 57.095(11) 2_665 22 ?
P2 Li1 Li4 122.905(11) 3_655 22 ?
P2 Li1 Li4 122.905(11) 4_565 22 ?
P2 Li1 Li4 57.095(11) . 22 ?
Li6A Li1 Li4 116.4(2) . 21_554 ?
Li6A Li1 Li4 63.6(2) 4_565 21_554 ?
Li6A Li1 Li4 116.4(2) 2_665 21_554 ?
Li6A Li1 Li4 63.6(2) 3_655 21_554 ?
P2 Li1 Li4 122.905(11) 2_665 21_554 ?
P2 Li1 Li4 57.095(11) 3_655 21_554 ?
P2 Li1 Li4 57.095(11) 4_565 21_554 ?
P2 Li1 Li4 122.905(11) . 21_554 ?
Li4 Li1 Li4 180.0 22 21_554 ?
Li6A Li1 Ga2 66.0(2) . 2_665 ?
Li6A Li1 Ga2 114.0(2) 4_565 2_665 ?
Li6A Li1 Ga2 114.0(2) 2_665 2_665 ?
Li6A Li1 Ga2 66.0(2) 3_655 2_665 ?
P2 Li1 Ga2 52.187(11) 2_665 2_665 ?
P2 Li1 Ga2 127.813(11) 3_655 2_665 ?
P2 Li1 Ga2 52.187(11) 4_565 2_665 ?
P2 Li1 Ga2 127.812(11) . 2_665 ?
Li4 Li1 Ga2 90.0 22 2_665 ?
Li4 Li1 Ga2 90.0 21_554 2_665 ?
Li6A Li1 Li2 143.0(2) . 2_665 ?
Li6A Li1 Li2 143.0(2) 4_565 2_665 ?
Li6A Li1 Li2 37.0(2) 2_665 2_665 ?
Li6A Li1 Li2 37.0(2) 3_655 2_665 ?
P2 Li1 Li2 54.999(10) 2_665 2_665 ?
P2 Li1 Li2 54.999(10) 3_655 2_665 ?
P2 Li1 Li2 125.001(10) 4_565 2_665 ?
P2 Li1 Li2 125.001(10) . 2_665 ?
Li4 Li1 Li2 90.0 22 2_665 ?
Li4 Li1 Li2 90.0 21_554 2_665 ?
Ga2 Li1 Li2 90.0 2_665 2_665 ?
Li6A Li2 Li6A 109.5(3) . 19_554 ?
Li6A Li2 Li6A 109.4(5) . 4_565 ?
Li6A Li2 Li6A 109.5(3) 19_554 4_565 ?
Li6A Li2 Li6A 109.5(3) . 18 ?
Li6A Li2 Li6A 109.4(5) 19_554 18 ?
Li6A Li2 Li6A 109.5(3) 4_565 18 ?
Li6A Li2 P2 71.1(3) . . ?
Li6A Li2 P2 70.8(3) 19_554 . ?
Li6A Li2 P2 69.7(3) 4_565 . ?
Li6A Li2 P2 179.2(3) 18 . ?
Li6A Li2 P2 179.2(3) . 19_554 ?
Li6A Li2 P2 71.1(3) 19_554 19_554 ?
Li6A Li2 P2 70.8(3) 4_565 19_554 ?
Li6A Li2 P2 69.7(3) 18 19_554 ?
P2 Li2 P2 109.694(9) . 19_554 ?
Li6A Li2 P2 69.7(3) . 4_565 ?
Li6A Li2 P2 179.2(3) 19_554 4_565 ?
Li6A Li2 P2 71.1(3) 4_565 4_565 ?
Li6A Li2 P2 70.8(3) 18 4_565 ?
P2 Li2 P2 109.029(18) . 4_565 ?
P2 Li2 P2 109.693(9) 19_554 4_565 ?
Li6A Li2 P2 70.8(3) . 18 ?
Li6A Li2 P2 69.7(3) 19_554 18 ?
Li6A Li2 P2 179.2(3) 4_565 18 ?
Li6A Li2 P2 71.1(3) 18 18 ?
P2 Li2 P2 109.692(9) . 18 ?
P2 Li2 P2 109.029(18) 19_554 18 ?
P2 Li2 P2 109.693(9) 4_565 18 ?
Li6A Li2 Li6B 14.0(4) . 23 ?
Li6A Li2 Li6B 102.8(5) 19_554 23 ?
Li6A Li2 Li6B 123.4(4) 4_565 23 ?
Li6A Li2 Li6B 101.4(4) 18 23 ?
P2 Li2 Li6B 79.2(3) . 23 ?
P2 Li2 Li6B 165.8(3) 19_554 23 ?
P2 Li2 Li6B 76.4(3) 4_565 23 ?
P2 Li2 Li6B 56.9(3) 18 23 ?
Li6A Li2 Li6B 123.4(4) . 24_554 ?
Li6A Li2 Li6B 101.4(4) 19_554 24_554 ?
Li6A Li2 Li6B 14.0(4) 4_565 24_554 ?
Li6A Li2 Li6B 102.8(5) 18 24_554 ?
P2 Li2 Li6B 76.4(3) . 24_554 ?
P2 Li2 Li6B 56.9(3) 19_554 24_554 ?
P2 Li2 Li6B 79.2(3) 4_565 24_554 ?
P2 Li2 Li6B 165.8(3) 18 24_554 ?
Li6B Li2 Li6B 137.3(7) 23 24_554 ?
Li6A Li2 Li6B 102.8(5) . 6_565 ?
Li6A Li2 Li6B 123.4(4) 19_554 6_565 ?
Li6A Li2 Li6B 101.4(4) 4_565 6_565 ?
Li6A Li2 Li6B 14.0(4) 18 6_565 ?
P2 Li2 Li6B 165.8(3) . 6_565 ?
P2 Li2 Li6B 76.4(3) 19_554 6_565 ?
P2 Li2 Li6B 56.9(3) 4_565 6_565 ?
P2 Li2 Li6B 79.2(3) 18 6_565 ?
Li6B Li2 Li6B 97.6(2) 23 6_565 ?
Li6B Li2 Li6B 97.6(2) 24_554 6_565 ?
Li6A Li2 Li6B 101.4(4) . 5 ?
Li6A Li2 Li6B 14.0(4) 19_554 5 ?
Li6A Li2 Li6B 102.8(5) 4_565 5 ?
Li6A Li2 Li6B 123.4(4) 18 5 ?
P2 Li2 Li6B 56.9(3) . 5 ?
P2 Li2 Li6B 79.2(3) 19_554 5 ?
P2 Li2 Li6B 165.8(3) 4_565 5 ?
P2 Li2 Li6B 76.4(3) 18 5 ?
Li6B Li2 Li6B 97.6(2) 23 5 ?
Li6B Li2 Li6B 97.6(2) 24_554 5 ?
Li6B Li2 Li6B 137.3(7) 6_565 5 ?
Li6B Li3 Li6B 108.9(7) . 9 ?
Li6B Li3 Li6B 108.9(7) . 5 ?
Li6B Li3 Li6B 108.9(7) 9 5 ?
Li6B Li3 Li7 110.1(6) . . ?
Li6B Li3 Li7 110.1(6) 9 . ?
Li6B Li3 Li7 110.1(6) 5 . ?
Li6B Li3 P2 70.1(5) . . ?
Li6B Li3 P2 178.0(10) 9 . ?
Li6B Li3 P2 70.1(6) 5 . ?
Li7 Li3 P2 72.0(4) . . ?
Li6B Li3 P2 70.1(6) . 9 ?
Li6B Li3 P2 70.1(5) 9 9 ?
Li6B Li3 P2 178.0(10) 5 9 ?
Li7 Li3 P2 72.0(4) . 9 ?
P2 Li3 P2 110.9(3) . 9 ?
Li6B Li3 P2 178.0(10) . 5 ?
Li6B Li3 P2 70.1(6) 9 5 ?
Li6B Li3 P2 70.1(5) 5 5 ?
Li7 Li3 P2 72.0(4) . 5 ?
P2 Li3 P2 110.9(3) . 5 ?
P2 Li3 P2 110.9(3) 9 5 ?
Li6B Li3 P1 69.9(6) . . ?
Li6B Li3 P1 69.9(6) 9 . ?
Li6B Li3 P1 69.9(6) 5 . ?
Li7 Li3 P1 180.0(7) . . ?
P2 Li3 P1 108.0(4) . . ?
P2 Li3 P1 108.0(4) 9 . ?
P2 Li3 P1 108.0(4) 5 . ?
Li6B Li3 Li6A 122.9(7) . 15_455 ?
Li6B Li3 Li6A 14.0(6) 9 15_455 ?
Li6B Li3 Li6A 102.3(7) 5 15_455 ?
Li7 Li3 Li6A 102.0(4) . 15_455 ?
P2 Li3 Li6A 167.0(4) . 15_455 ?
P2 Li3 Li6A 77.06(18) 9 15_455 ?
P2 Li3 Li6A 56.11(17) 5 15_455 ?
P1 Li3 Li6A 78.0(4) . 15_455 ?
Li6B Li3 Li6A 14.0(6) . 23_545 ?
Li6B Li3 Li6A 102.3(7) 9 23_545 ?
Li6B Li3 Li6A 122.9(7) 5 23_545 ?
Li7 Li3 Li6A 102.0(4) . 23_545 ?
P2 Li3 Li6A 77.06(18) . 23_545 ?
P2 Li3 Li6A 56.11(17) 9 23_545 ?
P2 Li3 Li6A 167.0(4) 5 23_545 ?
P1 Li3 Li6A 78.0(4) . 23_545 ?
Li6A Li3 Li6A 115.8(3) 15_455 23_545 ?
Li6B Li3 Li6A 102.3(7) . 19_554 ?
Li6B Li3 Li6A 122.9(7) 9 19_554 ?
Li6B Li3 Li6A 14.0(6) 5 19_554 ?
Li7 Li3 Li6A 102.0(4) . 19_554 ?
P2 Li3 Li6A 56.11(17) . 19_554 ?
P2 Li3 Li6A 167.0(4) 9 19_554 ?
P2 Li3 Li6A 77.06(18) 5 19_554 ?
P1 Li3 Li6A 78.0(4) . 19_554 ?
Li6A Li3 Li6A 115.8(3) 15_455 19_554 ?
Li6A Li3 Li6A 115.8(3) 23_545 19_554 ?
Li6B Li3 Li5 128.2(6) . 5 ?
Li6B Li3 Li5 122.9(6) 9 5 ?
Li6B Li3 Li5 58.4(5) 5 5 ?
Li7 Li3 Li5 51.7(3) . 5 ?
P2 Li3 Li5 58.2(2) . 5 ?
P2 Li3 Li5 123.6(6) 9 5 ?
P2 Li3 Li5 53.0(2) 5 5 ?
P1 Li3 Li5 128.3(3) . 5 ?
Li6A Li3 Li5 108.9(3) 15_455 5 ?
Li6A Li3 Li5 132.4(4) 23_545 5 ?
Li6A Li3 Li5 52.3(2) 19_554 5 ?
P1 Li4 P1 102.5(2) 4 . ?
P1 Li4 P2 112.586(15) 4 24_554 ?
P1 Li4 P2 109.986(19) . 24_554 ?
P1 Li4 P2 109.987(19) 4 23_545 ?
P1 Li4 P2 112.586(15) . 23_545 ?
P2 Li4 P2 109.2(3) 24_554 23_545 ?
P1 Li4 Li6B 58.8(3) 4 4 ?
P1 Li4 Li6B 161.2(4) . 4 ?
P2 Li4 Li6B 79.2(4) 24_554 4 ?
P2 Li4 Li6B 77.9(4) 23_545 4 ?
P1 Li4 Li6B 161.2(4) 4 . ?
P1 Li4 Li6B 58.8(3) . . ?
P2 Li4 Li6B 77.9(4) 24_554 . ?
P2 Li4 Li6B 79.2(4) 23_545 . ?
Li6B Li4 Li6B 140.0(7) 4 . ?
P1 Li4 Li5 55.87(13) 4 23_545 ?
P1 Li4 Li5 121.7(2) . 23_545 ?
P2 Li4 Li5 128.3(2) 24_554 23_545 ?
P2 Li4 Li5 54.12(13) 23_545 23_545 ?
Li6B Li4 Li5 50.8(4) 4 23_545 ?
Li6B Li4 Li5 130.7(4) . 23_545 ?
P1 Li4 Li5 121.7(2) 4 24_554 ?
P1 Li4 Li5 55.87(13) . 24_554 ?
P2 Li4 Li5 54.12(13) 24_554 24_554 ?
P2 Li4 Li5 128.3(2) 23_545 24_554 ?
Li6B Li4 Li5 130.7(4) 4 24_554 ?
Li6B Li4 Li5 50.8(4) . 24_554 ?
Li5 Li4 Li5 176.7(3) 23_545 24_554 ?
P1 Li4 Li6A 166.04(19) 4 23_545 ?
P1 Li4 Li6A 80.85(17) . 23_545 ?
P2 Li4 Li6A 78.3(2) 24_554 23_545 ?
P2 Li4 Li6A 56.8(2) 23_545 23_545 ?
Li6B Li4 Li6A 117.6(4) 4 23_545 ?
Li6B Li4 Li6A 25.0(4) . 23_545 ?
Li5 Li4 Li6A 110.7(2) 23_545 23_545 ?
Li5 Li4 Li6A 71.5(2) 24_554 23_545 ?
P1 Li4 Li6A 80.85(17) 4 24_554 ?
P1 Li4 Li6A 166.04(19) . 24_554 ?
P2 Li4 Li6A 56.8(2) 24_554 24_554 ?
P2 Li4 Li6A 78.3(2) 23_545 24_554 ?
Li6B Li4 Li6A 25.0(4) 4 24_554 ?
Li6B Li4 Li6A 117.6(4) . 24_554 ?
Li5 Li4 Li6A 71.5(2) 23_545 24_554 ?
Li5 Li4 Li6A 110.7(2) 24_554 24_554 ?
Li6A Li4 Li6A 99.2(4) 23_545 24_554 ?
P1 Li4 Li7 75.9(4) 4 16_545 ?
P1 Li4 Li7 75.9(4) . 16_545 ?
P2 Li4 Li7 167.4(7) 24_554 16_545 ?
P2 Li4 Li7 58.4(7) 23_545 16_545 ?
Li6B Li4 Li7 98.6(4) 4 16_545 ?
Li6B Li4 Li7 96.7(4) . 16_545 ?
Li5 Li4 Li7 47.8(3) 23_545 16_545 ?
Li5 Li4 Li7 130.5(3) 24_554 16_545 ?
Li6A Li4 Li7 92.0(5) 23_545 16_545 ?
Li6A Li4 Li7 118.0(4) 24_554 16_545 ?
P1 Li4 Li7 75.9(4) 4 14_554 ?
P1 Li4 Li7 75.9(4) . 14_554 ?
P2 Li4 Li7 58.4(7) 24_554 14_554 ?
P2 Li4 Li7 167.4(7) 23_545 14_554 ?
Li6B Li4 Li7 96.7(4) 4 14_554 ?
Li6B Li4 Li7 98.6(4) . 14_554 ?
Li5 Li4 Li7 130.5(3) 23_545 14_554 ?
Li5 Li4 Li7 47.8(3) 24_554 14_554 ?
Li6A Li4 Li7 118.0(4) 23_545 14_554 ?
Li6A Li4 Li7 92.0(5) 24_554 14_554 ?
Li7 Li4 Li7 134.1(13) 16_545 14_554 ?
Li7 Li5 Li6B 128.4(7) . 15 ?
Li7 Li5 Li6B 131.9(8) . 22 ?
Li6B Li5 Li6B 75.3(9) 15 22 ?
Li7 Li5 Li6A 118.8(3) . 9 ?
Li6B Li5 Li6A 29.0(5) 15 9 ?
Li6B Li5 Li6A 99.9(6) 22 9 ?
Li7 Li5 P2 68.3(5) . . ?
Li6B Li5 P2 162.3(6) 15 . ?
Li6B Li5 P2 88.7(4) 22 . ?
Li6A Li5 P2 155.3(4) 9 . ?
Li7 Li5 Li6B 78.3(11) . . ?
Li6B Li5 Li6B 122.1(8) 15 . ?
Li6B Li5 Li6B 128.6(7) 22 . ?
Li6A Li5 Li6B 94.6(5) 9 . ?
P2 Li5 Li6B 62.7(5) . . ?
Li7 Li5 P1 87.4(10) . 15 ?
Li6B Li5 P1 64.6(4) 15 15 ?
Li6B Li5 P1 64.6(4) 22 15 ?
Li6A Li5 P1 88.9(3) 9 15 ?
P2 Li5 P1 115.5(3) . 15 ?
Li6B Li5 P1 165.2(5) . 15 ?
Li7 Li5 Li6A 101.7(10) . 23_545 ?
Li6B Li5 Li6A 95.5(5) 15 23_545 ?
Li6B Li5 Li6A 118.4(5) 22 23_545 ?
Li6A Li5 Li6A 70.3(4) 9 23_545 ?
P2 Li5 Li6A 85.3(3) . 23_545 ?
Li6B Li5 Li6A 27.8(5) . 23_545 ?
P1 Li5 Li6A 159.2(3) 15 23_545 ?
Li7 Li5 P2 160.9(11) . 22 ?
Li6B Li5 P2 62.6(4) 15 22 ?
Li6B Li5 P2 62.6(4) 22 22 ?
Li6A Li5 P2 61.8(3) 9 22 ?
P2 Li5 P2 103.42(19) . 22 ?
Li6B Li5 P2 82.6(4) . 22 ?
P1 Li5 P2 111.6(4) 15 22 ?
Li6A Li5 P2 59.7(3) 23_545 22 ?
Li7 Li5 P2 64.4(5) . 9 ?
Li6B Li5 P2 85.2(4) 15 9 ?
Li6B Li5 P2 160.1(5) 22 9 ?
Li6A Li5 P2 60.3(2) 9 9 ?
P2 Li5 P2 110.0(3) . 9 ?
Li6B Li5 P2 59.6(4) . 9 ?
P1 Li5 P2 110.65(18) 15 9 ?
Li6A Li5 P2 58.8(3) 23_545 9 ?
P2 Li5 P2 104.9(2) 22 9 ?
Li7 Li5 Li4 67.4(6) . 22 ?
Li6B Li5 Li4 118.2(5) 15 22 ?
Li6B Li5 Li4 64.6(4) 22 22 ?
Li6A Li5 Li4 145.3(4) 9 22 ?
P2 Li5 Li4 58.99(19) . 22 ?
Li6B Li5 Li4 119.6(5) . 22 ?
P1 Li5 Li4 56.53(15) 15 22 ?
Li6A Li5 Li4 144.2(3) 23_545 22 ?
P2 Li5 Li4 124.3(3) 22 22 ?
P2 Li5 Li4 130.7(3) 9 22 ?
Li7 Li5 Li4 65.5(6) . 14 ?
Li6B Li5 Li4 62.9(4) 15 14 ?
Li6B Li5 Li4 116.4(5) 22 14 ?
Li6A Li5 Li4 62.9(3) 9 14 ?
P2 Li5 Li4 133.1(3) . 14 ?
Li6B Li5 Li4 114.1(5) . 14 ?
P1 Li5 Li4 55.13(10) 15 14 ?
Li6A Li5 Li4 111.6(3) 23_545 14 ?
P2 Li5 Li4 123.1(3) 22 14 ?
P2 Li5 Li4 55.52(17) 9 14 ?
Li4 Li5 Li4 95.1(3) 22 14 ?
Li6B Li6A Li2 145.5(10) 23 . ?
Li6B Li6A Li1 126.1(9) 23 . ?
Li2 Li6A Li1 88.3(3) . . ?
Li6B Li6A Li5 73.3(10) 23 5 ?
Li2 Li6A Li5 91.8(4) . 5 ?
Li1 Li6A Li5 121.0(4) . 5 ?
Li6B Li6A P2 121.4(10) 23 4_565 ?
Li2 Li6A P2 69.7(3) . 4_565 ?
Li1 Li6A P2 61.6(2) . 4_565 ?
Li5 Li6A P2 161.5(4) 5 4_565 ?
Li6B Li6A Li5 73.7(8) 23 23 ?
Li2 Li6A Li5 88.4(4) . 23 ?
Li1 Li6A Li5 119.0(4) . 23 ?
Li5 Li6A Li5 120.0(3) 5 23 ?
P2 Li6A Li5 60.4(3) 4_565 23 ?
Li6B Li6A P2 76.7(9) 23 18 ?
Li2 Li6A P2 68.9(3) . 18 ?
Li1 Li6A P2 157.2(4) . 18 ?
Li5 Li6A P2 61.3(3) 5 18 ?
P2 Li6A P2 108.7(3) 4_565 18 ?
Li5 Li6A P2 63.1(2) 23 18 ?
Li6B Li6A P2 126.5(9) 23 . ?
Li2 Li6A P2 68.7(3) . . ?
Li1 Li6A P2 60.98(19) . . ?
Li5 Li6A P2 64.4(3) 5 . ?
P2 Li6A P2 107.8(3) 4_565 . ?
Li5 Li6A P2 157.0(4) 23 . ?
P2 Li6A P2 107.6(3) 18 . ?
Li6B Li6A Li4 76.7(8) 23 22 ?
Li2 Li6A Li4 126.3(4) . 22 ?
Li1 Li6A Li4 66.7(2) . 22 ?
Li5 Li6A Li4 66.4(3) 5 22 ?
P2 Li6A Li4 125.2(3) 4_565 22 ?
Li5 Li6A Li4 145.3(4) 23 22 ?
P2 Li6A Li4 126.1(4) 18 22 ?
P2 Li6A Li4 57.56(17) . 22 ?
Li6B Li6A Li6A 177.8(12) 23 4_565 ?
Li2 Li6A Li6A 35.3(3) . 4_565 ?
Li1 Li6A Li6A 53.0(2) . 4_565 ?
Li5 Li6A Li6A 108.9(5) 5 4_565 ?
P2 Li6A Li6A 56.5(3) 4_565 4_565 ?
Li5 Li6A Li6A 104.9(5) 23 4_565 ?
P2 Li6A Li6A 104.22(19) 18 4_565 ?
P2 Li6A Li6A 55.2(3) . 4_565 ?
Li4 Li6A Li6A 104.2(3) 22 4_565 ?
Li6B Li6A Li6A 121.8(11) 23 19_554 ?
Li2 Li6A Li6A 35.26(13) . 19_554 ?
Li1 Li6A Li6A 105.3(3) . 19_554 ?
Li5 Li6A Li6A 56.6(4) 5 19_554 ?
P2 Li6A Li6A 105.0(3) 4_565 19_554 ?
Li5 Li6A Li6A 105.8(4) 23 19_554 ?
P2 Li6A Li6A 55.3(3) 18 19_554 ?
P2 Li6A Li6A 55.9(2) . 19_554 ?
Li4 Li6A Li6A 104.8(4) 22 19_554 ?
Li6A Li6A Li6A 60.01(16) 4_565 19_554 ?
Li6B Li6A Li6A 119.5(9) 23 18 ?
Li2 Li6A Li6A 35.26(13) . 18 ?
Li1 Li6A Li6A 105.3(3) . 18 ?
Li5 Li6A Li6A 107.8(4) 5 18 ?
P2 Li6A Li6A 56.3(2) 4_565 18 ?
Li5 Li6A Li6A 53.1(3) 23 18 ?
P2 Li6A Li6A 56.2(3) 18 18 ?
P2 Li6A Li6A 104.0(3) . 18 ?
Li4 Li6A Li6A 161.5(4) 22 18 ?
Li6A Li6A Li6A 60.01(16) 4_565 18 ?
Li6A Li6A Li6A 60.0(3) 19_554 18 ?
Li6A Li6B Li3 144.9(13) 23_545 . ?
Li6A Li6B Li5 77.7(11) 23_545 16_545 ?
Li3 Li6B Li5 87.9(7) . 16_545 ?
Li6A Li6B Li5 127.2(11) 23_545 24_554 ?
Li3 Li6B Li5 87.9(8) . 24_554 ?
Li5 Li6B Li5 116.5(7) 16_545 24_554 ?
Li6A Li6B Li5 78.6(8) 23_545 . ?
Li3 Li6B Li5 83.7(8) . . ?
Li5 Li6B Li5 124.2(7) 16_545 . ?
Li5 Li6B Li5 118.1(7) 24_554 . ?
Li6A Li6B P2 123.0(10) 23_545 . ?
Li3 Li6B P2 68.9(6) . . ?
Li5 Li6B P2 156.6(8) 16_545 . ?
Li5 Li6B P2 61.8(5) 24_554 . ?
Li5 Li6B P2 58.0(4) . . ?
Li6A Li6B P2 76.1(9) 23_545 9 ?
Li3 Li6B P2 68.9(6) . 9 ?
Li5 Li6B P2 61.8(4) 16_545 9 ?
Li5 Li6B P2 156.6(8) 24_554 9 ?
Li5 Li6B P2 63.7(4) . 9 ?
P2 Li6B P2 109.6(6) . 9 ?
Li6A Li6B P1 125.3(11) 23_545 . ?
Li3 Li6B P1 69.9(7) . . ?
Li5 Li6B P1 59.6(4) 16_545 . ?
Li5 Li6B P1 59.6(4) 24_554 . ?
Li5 Li6B P1 153.4(7) . . ?
P2 Li6B P1 107.4(6) . . ?
P2 Li6B P1 107.4(5) 9 . ?
Li6A Li6B Li4 78.3(8) 23_545 . ?
Li3 Li6B Li4 125.2(8) . . ?
Li5 Li6B Li4 67.3(4) 16_545 . ?
Li5 Li6B Li4 64.6(4) 24_554 . ?
Li5 Li6B Li4 150.7(7) . . ?
P2 Li6B Li4 123.7(7) . . ?
P2 Li6B Li4 126.6(7) 9 . ?
P1 Li6B Li4 55.4(3) . . ?
Li6A Li6B Li2 20.5(6) 23_545 9 ?
Li3 Li6B Li2 124.4(8) . 9 ?
Li5 Li6B Li2 70.8(5) 16_545 9 ?
Li5 Li6B Li2 147.7(7) 24_554 9 ?
Li5 Li6B Li2 69.5(4) . 9 ?
P2 Li6B Li2 124.3(5) . 9 ?
P2 Li6B Li2 55.6(4) 9 9 ?
P1 Li6B Li2 128.3(6) . 9 ?
Li4 Li6B Li2 93.5(5) . 9 ?
Li6A Li6B Ga2 78.7(9) 23_545 . ?
Li3 Li6B Ga2 120.8(8) . . ?
Li5 Li6B Ga2 151.2(7) 16_545 . ?
Li5 Li6B Ga2 67.0(4) 24_554 . ?
Li5 Li6B Ga2 65.9(4) . . ?
P2 Li6B Ga2 51.9(3) . . ?
P2 Li6B Ga2 126.9(5) 9 . ?
P1 Li6B Ga2 125.3(6) . . ?
Li4 Li6B Ga2 92.0(5) . . ?
Li2 Li6B Ga2 91.8(4) 9 . ?
Li6A Li6B Li6B 178.4(14) 23_545 5 ?
Li3 Li6B Li6B 35.6(3) . 5 ?
Li5 Li6B Li6B 103.9(5) 16_545 5 ?
Li5 Li6B Li6B 52.3(7) 24_554 5 ?
Li5 Li6B Li6B 100.3(5) . 5 ?
P2 Li6B Li6B 55.4(6) . 5 ?
P2 Li6B Li6B 104.4(5) 9 5 ?
P1 Li6B Li6B 56.0(3) . 5 ?
Li4 Li6B Li6B 102.4(4) . 5 ?
Li2 Li6B Li6B 159.9(7) 9 5 ?
Ga2 Li6B Li6B 99.9(9) . 5 ?
Li3 Li7 Li5 87.8(10) . 9 ?
Li3 Li7 Li5 87.8(10) . 5 ?
Li5 Li7 Li5 119.86(13) 9 5 ?
Li3 Li7 Li5 87.8(10) . . ?
Li5 Li7 Li5 119.86(13) 9 . ?
Li5 Li7 Li5 119.86(13) 5 . ?
Li3 Li7 P2 65.7(8) . . ?
Li5 Li7 P2 153.3(18) 9 . ?
Li5 Li7 P2 64.9(4) 5 . ?
Li5 Li7 P2 58.9(3) . . ?
Li3 Li7 P2 65.7(8) . 9 ?
Li5 Li7 P2 58.9(3) 9 9 ?
Li5 Li7 P2 153.3(18) 5 9 ?
Li5 Li7 P2 64.9(4) . 9 ?
P2 Li7 P2 104.2(9) . 9 ?
Li3 Li7 P2 65.7(8) . 5 ?
Li5 Li7 P2 64.9(4) 9 5 ?
Li5 Li7 P2 58.9(3) 5 5 ?
Li5 Li7 P2 153.3(18) . 5 ?
P2 Li7 P2 104.2(9) . 5 ?
P2 Li7 P2 104.2(9) 9 5 ?
Li3 Li7 Li4 121.8(7) . 22 ?
Li5 Li7 Li4 150.4(17) 9 22 ?
Li5 Li7 Li4 67.5(4) 5 22 ?
Li5 Li7 Li4 64.8(4) . 22 ?
P2 Li7 Li4 56.15(17) . 22 ?
P2 Li7 Li4 128.6(2) 9 22 ?
P2 Li7 Li4 125.78(19) 5 22 ?
Li3 Li7 Li4 121.8(7) . 14 ?
Li5 Li7 Li4 64.8(4) 9 14 ?
Li5 Li7 Li4 150.4(17) 5 14 ?
Li5 Li7 Li4 67.5(4) . 14 ?
P2 Li7 Li4 125.79(19) . 14 ?
P2 Li7 Li4 56.15(17) 9 14 ?
P2 Li7 Li4 128.6(2) 5 14 ?
Li4 Li7 Li4 94.8(9) 22 14 ?
Li3 Li7 Li4 121.8(7) . 18 ?
Li5 Li7 Li4 67.5(4) 9 18 ?
Li5 Li7 Li4 64.8(4) 5 18 ?
Li5 Li7 Li4 150.4(17) . 18 ?
P2 Li7 Li4 128.6(2) . 18 ?
P2 Li7 Li4 125.78(19) 9 18 ?
P2 Li7 Li4 56.15(17) 5 18 ?
Li4 Li7 Li4 94.8(9) 22 18 ?
Li4 Li7 Li4 94.8(9) 14 18 ?
Li3 Li7 Li6B 34.0(5) . . ?
Li5 Li7 Li6B 102.6(11) 9 . ?
Li5 Li7 Li6B 106.0(11) 5 . ?
Li5 Li7 Li6B 53.9(7) . . ?
P2 Li7 Li6B 53.4(6) . . ?
P2 Li7 Li6B 53.4(6) 9 . ?
P2 Li7 Li6B 99.6(12) 5 . ?
Li4 Li7 Li6B 102.2(4) 22 . ?
Li4 Li7 Li6B 100.8(5) 14 . ?
Li4 Li7 Li6B 155.7(11) 18 . ?
Li3 Li7 Li6B 34.0(5) . 9 ?
Li5 Li7 Li6B 53.9(7) 9 9 ?
Li5 Li7 Li6B 102.6(11) 5 9 ?
Li5 Li7 Li6B 106.0(11) . 9 ?
P2 Li7 Li6B 99.6(12) . 9 ?
P2 Li7 Li6B 53.4(6) 9 9 ?
P2 Li7 Li6B 53.4(6) 5 9 ?
Li4 Li7 Li6B 155.7(11) 22 9 ?
Li4 Li7 Li6B 102.2(4) 14 9 ?
Li4 Li7 Li6B 100.8(5) 18 9 ?
Li6B Li7 Li6B 57.9(8) . 9 ?

loop_
_geom_bond_atom_site_label_1
_geom_bond_atom_site_label_2
_geom_bond_distance
_geom_bond_site_symmetry_2
_geom_bond_publ_flag
Ga1 P1 2.4423(12) 4 ?
Ga1 P1 2.4423(12) 3 ?
Ga1 P1 2.4423(12) 2 ?
Ga1 P1 2.4423(12) . ?
Ga1 Li4 3.012(7) 10 ?
Ga1 Li4 3.012(7) 9 ?
Ga1 Li4 3.012(7) 2 ?
Ga1 Li4 3.012(7) 5 ?
Ga1 Li4 3.012(7) 6 ?
Ga1 Li4 3.012(7) . ?
Ga1 Li7 3.26(4) 13_444 ?
Ga1 Li7 3.26(4) 16_545 ?
Ga2 P2 2.4597(5) 24_554 ?
Ga2 P2 2.4597(5) 22 ?
Ga2 P2 2.4597(5) 3_655 ?
Ga2 P2 2.4598(5) . ?
Ga2 Li6B 2.958(16) 22 ?
Ga2 Li6B 2.958(16) 24_554 ?
Ga2 Li6B 2.958(16) 3_655 ?
Ga2 Li6B 2.958(16) . ?
Ga2 Li1 2.96760(15) . ?
Ga2 Li1 2.96760(15) 21_544 ?
Ga2 Li6A 2.972(9) 2_665 ?
Ga2 Li6A 2.972(9) 21_544 ?
P1 Li5 2.538(7) 24_554 ?
P1 Li5 2.538(7) 20_455 ?
P1 Li5 2.538(7) 16_545 ?
P1 Li4 2.558(5) 9 ?
P1 Li4 2.558(5) 5 ?
P1 Li4 2.558(5) . ?
P1 Li3 2.656(17) . ?
P1 Li6B 2.657(14) . ?
P1 Li6B 2.657(14) 5 ?
P1 Li6B 2.657(14) 9 ?
P2 Li5 2.497(6) . ?
P2 Li1 2.5637(5) . ?
P2 Li2 2.5790(5) . ?
P2 Li6A 2.580(9) 4_565 ?
P2 Li3 2.595(5) . ?
P2 Li5 2.598(8) 24_554 ?
P2 Li6A 2.609(8) 19_554 ?
P2 Li6B 2.616(17) . ?
P2 Li6B 2.616(17) 5 ?
P2 Li6A 2.618(9) . ?
P2 Li4 2.641(4) 22 ?
Li1 Li6A 2.424(8) . ?
Li1 Li6A 2.424(8) 4_565 ?
Li1 Li6A 2.424(8) 2_665 ?
Li1 Li6A 2.424(8) 3_655 ?
Li1 P2 2.5636(5) 2_665 ?
Li1 P2 2.5636(5) 3_655 ?
Li1 P2 2.5636(5) 4_565 ?
Li1 Li4 2.924(7) 22 ?
Li1 Li4 2.924(7) 21_554 ?
Li1 Ga2 2.96760(14) 2_665 ?
Li1 Li2 2.96760(14) 2_665 ?
Li2 Li6A 1.787(9) . ?
Li2 Li6A 1.787(9) 19_554 ?
Li2 Li6A 1.787(9) 4_565 ?
Li2 Li6A 1.787(9) 18 ?
Li2 P2 2.5790(5) 19_554 ?
Li2 P2 2.5790(5) 4_565 ?
Li2 P2 2.5790(5) 18 ?
Li2 Li6B 2.886(18) 23 ?
Li2 Li6B 2.886(18) 24_554 ?
Li2 Li6B 2.886(18) 6_565 ?
Li2 Li6B 2.886(18) 5 ?
Li3 Li6B 1.826(17) . ?
Li3 Li6B 1.826(17) 9 ?
Li3 Li6B 1.826(17) 5 ?
Li3 Li7 1.92(4) . ?
Li3 P2 2.595(5) 9 ?
Li3 P2 2.595(5) 5 ?
Li3 Li6A 2.919(9) 15_455 ?
Li3 Li6A 2.919(9) 23_545 ?
Li3 Li6A 2.919(9) 19_554 ?
Li3 Li5 2.96(2) 5 ?
Li4 P1 2.558(5) 4 ?
Li4 P2 2.641(4) 24_554 ?
Li4 P2 2.641(4) 23_545 ?
Li4 Li6B 2.833(16) 4 ?
Li4 Li6B 2.833(16) . ?
Li4 Li5 2.834(7) 23_545 ?
Li4 Li5 2.834(7) 24_554 ?
Li4 Li6A 2.852(10) 23_545 ?
Li4 Li6A 2.852(10) 24_554 ?
Li4 Li7 2.89(2) 16_545 ?
Li4 Li7 2.89(2) 14_554 ?
Li5 Li7 2.323(9) . ?
Li5 Li6B 2.431(18) 15 ?
Li5 Li6B 2.43(2) 22 ?
Li5 Li6A 2.479(11) 9 ?
Li5 Li6B 2.533(17) . ?
Li5 P1 2.538(7) 15 ?
Li5 Li6A 2.588(11) 23_545 ?
Li5 P2 2.598(8) 22 ?
Li5 P2 2.720(8) 9 ?
Li5 Li4 2.835(7) 22 ?
Li5 Li4 2.936(5) 14 ?
Li6A Li6B 1.23(2) 23 ?
Li6A Li5 2.479(11) 5 ?
Li6A P2 2.580(9) 4_565 ?
Li6A Li5 2.588(11) 23 ?
Li6A P2 2.609(8) 18 ?
Li6A Li4 2.852(10) 22 ?
Li6A Li6A 2.918(17) 4_565 ?
Li6A Li6A 2.918(15) 19_554 ?
Li6A Li6A 2.918(15) 18 ?
Li6B Li6A 1.23(2) 23_545 ?
Li6B Li5 2.431(18) 16_545 ?
Li6B Li5 2.43(2) 24_554 ?
Li6B P2 2.616(17) 9 ?
Li6B Li2 2.886(18) 9 ?
Li6B Li6B 2.97(3) 5 ?
Li7 Li5 2.323(9) 9 ?
Li7 Li5 2.323(9) 5 ?
Li7 P2 2.709(16) 9 ?
Li7 P2 2.709(16) 5 ?
Li7 Li4 2.89(2) 22 ?
Li7 Li4 2.89(2) 14 ?
Li7 Li4 2.89(2) 18 ?
Li7 Li6B 3.07(3) 9 ?
